data_2228038
loop_
_publ_author_name
'Davis, Rohan A.'
'Healy, Peter C.'

_publ_section_title
;
 <i>N</i>-Benzyl-2-(3-chloro-4-hydroxyphenyl)acetamide
;
_journal_coeditor_code TK2709
_journal_issue 10
_journal_name_full 'Acta Crystallographica Section E'
_journal_page_first o2521
_journal_paper_doi 10.1107/S1600536810035397
_journal_volume 66
_journal_year 2010
_chemical_formula_iupac 'C15 H14 Cl N O2'
_chemical_formula_moiety 'C15 H14 Cl N O2'
_chemical_formula_sum 'C15 H14 Cl N O2'
_chemical_formula_weight 275.72
_chemical_name_systematic
;
<i>N</i>-Benzyl-2-(3-chloro-4-hydroxyphenyl)acetamide
;
_space_group_IT_number 4
_symmetry_cell_setting monoclinic
_symmetry_space_group_name_Hall 'P 2yb'
_symmetry_space_group_name_H-M 'P 1 21 1'
_atom_sites_solution_hydrogens geom
_atom_sites_solution_primary direct
_atom_sites_solution_secondary difmap
_cell_angle_alpha 90
_cell_angle_beta 96.055(4)
_cell_angle_gamma 90
_cell_formula_units_Z 2
_cell_length_a 4.8255(2)
_cell_length_b 10.8520(5)
_cell_length_c 12.7701(6)
_cell_measurement_reflns_used 2771
_cell_measurement_temperature 296.0(10)
_cell_measurement_theta_max 32.1490
_cell_measurement_theta_min 3.2019
_cell_volume 664.99(5)
_computing_cell_refinement 'CrysAlis RED (Oxford Diffraction, 2009)'
_computing_data_collection 'CrysAlis CCD (Oxford Diffraction, 2009)'
_computing_data_reduction 'CrysAlis RED (Oxford Diffraction, 2009)'
_computing_molecular_graphics 'ORTEP-3 for Windows (Farrugia, 1997)'
_computing_publication_material 'PLATON (Spek, 2009)'
_computing_structure_refinement 'SHELXL97 (Sheldrick, 2008)'
_computing_structure_solution 'SIR97 (Altomare <i>et al.</i>, 1999)'
_diffrn_ambient_temperature 296.0(10)
_diffrn_detector_area_resol_mean 16.0774
_diffrn_measured_fraction_theta_full 0.998
_diffrn_measured_fraction_theta_max 0.998
_diffrn_measurement_device_type 'Oxford-Diffraction Gemini S Ultra'
_diffrn_measurement_method '\w and \f'
_diffrn_radiation_monochromator graphite
_diffrn_radiation_source 'Enhance (Mo) X-ray Source'
_diffrn_radiation_type MoK\a
_diffrn_radiation_wavelength 0.71070
_diffrn_reflns_av_R_equivalents 0.0203
_diffrn_reflns_av_sigmaI/netI 0.0270
_diffrn_reflns_limit_h_max 5
_diffrn_reflns_limit_h_min -5
_diffrn_reflns_limit_k_max 12
_diffrn_reflns_limit_k_min -12
_diffrn_reflns_limit_l_max 12
_diffrn_reflns_limit_l_min -15
_diffrn_reflns_number 4800
_diffrn_reflns_theta_full 25.00
_diffrn_reflns_theta_max 25.00
_diffrn_reflns_theta_min 3.21
_diffrn_standards_decay_% 0
_diffrn_standards_number 0
_exptl_absorpt_coefficient_mu 0.284
_exptl_absorpt_correction_T_max 0.989
_exptl_absorpt_correction_T_min 0.859
_exptl_absorpt_correction_type multi-scan
_exptl_absorpt_process_details
;
(CrysAlis Pro; Oxford Diffraction, 2010)
;
_exptl_crystal_colour colourless
_exptl_crystal_density_diffrn 1.377
_exptl_crystal_density_method 'not measured'
_exptl_crystal_description plate
_exptl_crystal_F_000 288
_exptl_crystal_size_max 0.550
_exptl_crystal_size_mid 0.400
_exptl_crystal_size_min 0.040
_refine_diff_density_max 0.129
_refine_diff_density_min -0.146
_refine_ls_abs_structure_details 'Flack (1983), 1098 Friedel pairs'
_refine_ls_abs_structure_Flack -0.11(6)
_refine_ls_extinction_method none
_refine_ls_goodness_of_fit_ref 0.959
_refine_ls_hydrogen_treatment constr
_refine_ls_matrix_type full
_refine_ls_number_parameters 172
_refine_ls_number_reflns 2334
_refine_ls_number_restraints 1
_refine_ls_restrained_S_all 0.958
_refine_ls_R_factor_all 0.0375
_refine_ls_R_factor_gt 0.0303
_refine_ls_shift/su_max 0.002
_refine_ls_shift/su_mean 0.000
_refine_ls_structure_factor_coef Fsqd
_refine_ls_weighting_details 'calc w=1/[\s^2^(Fo^2^)+(0.0444P)^2^] where P=(Fo^2^+2Fc^2^)/3'
_refine_ls_weighting_scheme calc
_refine_ls_wR_factor_gt 0.0686
_refine_ls_wR_factor_ref 0.0704
_reflns_number_gt 1979
_reflns_number_total 2334
_reflns_threshold_expression I>2\s(I)
_cod_data_source_file tk2709.cif
_cod_data_source_block I
_cod_original_sg_symbol_H-M 'P 21'
_cod_database_code 2228038
_cod_database_fobs_code 2228038

loop_
_symmetry_equiv_pos_site_id
_symmetry_equiv_pos_as_xyz
1 x,y,z
2 -x,1/2+y,-z

loop_
_atom_site_aniso_label
_atom_site_aniso_U_11
_atom_site_aniso_U_22
_atom_site_aniso_U_33
_atom_site_aniso_U_12
_atom_site_aniso_U_13
_atom_site_aniso_U_23
Cl3 0.1357(6) 0.0590(4) 0.0499(3) 0.0134(4) 0.0333(3) 0.0106(3)
O4 0.0733(10) 0.0631(10) 0.0523(9) 0.0062(8) 0.0312(8) -0.0102(8)
O8 0.0325(6) 0.0649(11) 0.0572(8) -0.0121(6) 0.0183(6) -0.0131(7)
N1 0.0279(7) 0.0588(11) 0.0510(10) -0.0130(7) 0.0142(7) -0.0190(9)
C1 0.0343(9) 0.0426(11) 0.0406(11) -0.0076(8) 0.0115(8) -0.0073(9)
C2 0.0506(11) 0.0393(12) 0.0464(12) 0.0077(9) 0.0128(9) -0.0042(10)
C3 0.0564(12) 0.0425(11) 0.0382(11) -0.0023(9) 0.0124(10) -0.0009(9)
C4 0.0439(11) 0.0464(12) 0.0409(11) 0.0001(9) 0.0140(9) -0.0086(10)
C5 0.0495(12) 0.0446(12) 0.0515(13) 0.0108(9) 0.0133(10) -0.0059(11)
C6 0.0550(12) 0.0431(12) 0.0440(12) -0.0021(10) 0.0122(10) -0.0004(10)
C7 0.0428(10) 0.0524(13) 0.0468(11) -0.0101(10) 0.0201(9) -0.0079(10)
C8 0.0304(9) 0.0481(11) 0.0325(9) -0.0038(9) 0.0095(7) 0.0021(9)
C9 0.0489(12) 0.0657(15) 0.0591(14) -0.0192(10) 0.0209(11) -0.0221(12)
C10 0.0353(10) 0.0465(13) 0.0426(11) -0.0105(9) 0.0075(8) -0.0099(10)
C11 0.0580(13) 0.0485(14) 0.0683(16) 0.0089(11) 0.0151(12) 0.0015(12)
C12 0.0759(16) 0.0680(17) 0.0571(15) -0.0015(13) 0.0172(13) 0.0140(13)
C13 0.0702(15) 0.0805(19) 0.0456(13) -0.0025(13) 0.0221(11) -0.0122(13)
C14 0.0833(18) 0.0581(16) 0.0593(15) 0.0144(12) 0.0209(13) -0.0156(13)
C15 0.0693(14) 0.0426(13) 0.0482(12) -0.0012(10) 0.0099(10) -0.0025(10)

loop_
_atom_site_type_symbol
_atom_site_label
_atom_site_fract_x
_atom_site_fract_y
_atom_site_fract_z
_atom_site_U_iso_or_equiv
_atom_site_thermal_displace_type
_atom_site_calc_flag
_atom_site_refinement_flags
_atom_site_occupancy
Cl Cl3 -0.22153(16) 0.10603(6) 0.70233(4) 0.0799(3) Uani . . 1.000
O O4 -0.5174(3) 0.33833(14) 0.69050(12) 0.0612(6) Uani . . 1.000
O O8 -0.3412(2) 0.08182(14) 0.27899(10) 0.0506(5) Uani . . 1.000
N N1 0.0633(3) 0.05425(16) 0.21183(12) 0.0452(5) Uani . . 1.000
C C1 -0.1150(4) 0.25973(19) 0.42574(15) 0.0386(6) Uani . . 1.000
C C2 -0.1047(4) 0.1808(2) 0.51082(16) 0.0449(7) Uani . . 1.000
C C3 -0.2387(4) 0.20842(19) 0.59745(15) 0.0452(7) Uani . . 1.000
C C4 -0.3886(4) 0.31713(18) 0.60254(15) 0.0431(7) Uani . . 1.000
C C5 -0.3982(4) 0.39584(19) 0.51848(17) 0.0480(7) Uani . . 1.000
C C6 -0.2645(4) 0.36758(19) 0.43020(16) 0.0469(7) Uani . . 1.000
C C7 0.0273(4) 0.2253(2) 0.33001(16) 0.0462(7) Uani . . 1.000
C C8 -0.0977(3) 0.1137(2) 0.27214(13) 0.0366(6) Uani . . 1.000
C C9 -0.0319(5) -0.0518(2) 0.14734(18) 0.0568(8) Uani . . 1.000
C C10 0.1377(4) -0.06951(19) 0.05671(16) 0.0412(7) Uani . . 1.000
C C11 0.1558(4) 0.0217(2) -0.01686(18) 0.0577(8) Uani . . 1.000
C C12 0.3073(5) 0.0053(2) -0.10153(19) 0.0663(9) Uani . . 1.000
C C13 0.4390(5) -0.1045(3) -0.11432(19) 0.0643(9) Uani . . 1.000
C C14 0.4229(5) -0.1963(2) -0.04274(19) 0.0660(9) Uani . . 1.000
C C15 0.2735(5) -0.1792(2) 0.04367(18) 0.0531(8) Uani . . 1.000
H H1 0.23170 0.07840 0.20990 0.0540 Uiso . . 1.000
H H2 -0.00440 0.10590 0.50930 0.0540 Uiso . . 1.000
H H4 -0.56440 0.41910 0.70050 0.0730 Uiso . . 1.000
H H5 -0.49940 0.47080 0.52080 0.0570 Uiso . . 1.000
H H6 -0.27380 0.42290 0.37290 0.0580 Uiso . . 1.000
H H11 0.06190 0.09810 -0.00830 0.0710 Uiso . . 1.000
H H12 0.31640 0.06970 -0.15180 0.0840 Uiso . . 1.000
H H13 0.54640 -0.11580 -0.17020 0.0790 Uiso . . 1.000
H H14 0.50880 -0.27320 -0.05200 0.0800 Uiso . . 1.000
H H15 0.26570 -0.24260 0.09380 0.0660 Uiso . . 1.000
H H71 0.01580 0.29320 0.28310 0.0550 Uiso . . 1.000
H H72 0.21760 0.20810 0.35260 0.0550 Uiso . . 1.000
H H91 -0.22280 -0.03950 0.12110 0.0690 Uiso . . 1.000
H H92 -0.01890 -0.12390 0.19040 0.0690 Uiso . . 1.000

loop_
_atom_type_symbol
_atom_type_description
_atom_type_scat_dispersion_real
_atom_type_scat_dispersion_imag
_atom_type_scat_source
O O 0.0106 0.0060 'International Tables Vol C Tables 4.2.6.8 and 6.1.1.4'
N N 0.0061 0.0033 'International Tables Vol C Tables 4.2.6.8 and 6.1.1.4'
Cl Cl 0.1484 0.1585 'International Tables Vol C Tables 4.2.6.8 and 6.1.1.4'
H H 0.0000 0.0000 'International Tables Vol C Tables 4.2.6.8 and 6.1.1.4'
C C 0.0033 0.0016 'International Tables Vol C Tables 4.2.6.8 and 6.1.1.4'

loop_
_geom_angle_atom_site_label_1
_geom_angle_atom_site_label_2
_geom_angle_atom_site_label_3
_geom_angle_site_symmetry_1
_geom_angle_site_symmetry_2
_geom_angle_site_symmetry_3
_geom_angle
_geom_angle_publ_flag
C4 O4 H4 . . . 115.00 no
C8 N1 C9 . . . 123.03(16) no
C8 N1 H1 . . . 119.00 no
C9 N1 H1 . . . 118.00 no
C2 C1 C6 . . . 118.01(18) no
C2 C1 C7 . . . 120.12(18) no
C6 C1 C7 . . . 121.85(18) no
C1 C2 C3 . . . 121.21(19) no
C2 C3 C4 . . . 121.02(19) no
Cl3 C3 C2 . . . 119.61(16) no
Cl3 C3 C4 . . . 119.37(15) no
O4 C4 C3 . . . 117.91(17) no
O4 C4 C5 . . . 124.18(18) no
C3 C4 C5 . . . 117.91(18) no
C4 C5 C6 . . . 121.19(19) no
C1 C6 C5 . . . 120.66(19) no
C1 C7 C8 . . . 113.70(16) no
O8 C8 C7 . . . 121.53(16) no
O8 C8 N1 . . . 121.81(18) no
N1 C8 C7 . . . 116.64(15) no
N1 C9 C10 . . . 111.81(18) no
C9 C10 C11 . . . 121.00(19) no
C9 C10 C15 . . . 120.65(19) no
C11 C10 C15 . . . 118.33(19) no
C10 C11 C12 . . . 121.4(2) no
C11 C12 C13 . . . 119.8(2) no
C12 C13 C14 . . . 119.8(2) no
C13 C14 C15 . . . 120.4(2) no
C10 C15 C14 . . . 120.2(2) no
C1 C2 H2 . . . 119.00 no
C3 C2 H2 . . . 119.00 no
C4 C5 H5 . . . 119.00 no
C6 C5 H5 . . . 120.00 no
C1 C6 H6 . . . 119.00 no
C5 C6 H6 . . . 120.00 no
C1 C7 H71 . . . 109.00 no
C1 C7 H72 . . . 108.00 no
C8 C7 H71 . . . 109.00 no
C8 C7 H72 . . . 108.00 no
H71 C7 H72 . . . 110.00 no
N1 C9 H91 . . . 109.00 no
N1 C9 H92 . . . 109.00 no
C10 C9 H91 . . . 109.00 no
C10 C9 H92 . . . 109.00 no
H91 C9 H92 . . . 109.00 no
C10 C11 H11 . . . 119.00 no
C12 C11 H11 . . . 120.00 no
C11 C12 H12 . . . 120.00 no
C13 C12 H12 . . . 120.00 no
C12 C13 H13 . . . 121.00 no
C14 C13 H13 . . . 120.00 no
C13 C14 H14 . . . 120.00 no
C15 C14 H14 . . . 119.00 no
C10 C15 H15 . . . 120.00 no
C14 C15 H15 . . . 120.00 no

loop_
_geom_bond_atom_site_label_1
_geom_bond_atom_site_label_2
_geom_bond_site_symmetry_1
_geom_bond_site_symmetry_2
_geom_bond_distance
_geom_bond_publ_flag
Cl3 C3 . . 1.736(2) no
O4 C4 . . 1.360(2) no
O8 C8 . . 1.2368(18) no
O4 H4 . . 0.9200 no
N1 C8 . . 1.319(2) no
N1 C9 . . 1.461(3) no
N1 H1 . . 0.8600 no
C1 C7 . . 1.511(3) no
C1 C6 . . 1.379(3) no
C1 C2 . . 1.380(3) no
C2 C3 . . 1.372(3) no
C3 C4 . . 1.389(3) no
C4 C5 . . 1.369(3) no
C5 C6 . . 1.391(3) no
C7 C8 . . 1.511(3) no
C9 C10 . . 1.499(3) no
C10 C15 . . 1.377(3) no
C10 C11 . . 1.374(3) no
C11 C12 . . 1.379(3) no
C12 C13 . . 1.368(4) no
C13 C14 . . 1.360(4) no
C14 C15 . . 1.393(3) no
C2 H2 . . 0.9500 no
C5 H5 . . 0.9500 no
C6 H6 . . 0.9400 no
C7 H71 . . 0.9500 no
C7 H72 . . 0.9500 no
C9 H91 . . 0.9600 no
C9 H92 . . 0.9500 no
C11 H11 . . 0.9600 no
C12 H12 . . 0.9500 no
C13 H13 . . 0.9300 no
C14 H14 . . 0.9400 no
C15 H15 . . 0.9400 no

loop_
_geom_contact_atom_site_label_1
_geom_contact_atom_site_label_2
_geom_contact_distance
_geom_contact_site_symmetry_1
_geom_contact_site_symmetry_2
_geom_contact_publ_flag
Cl3 O4 2.8932(17) . . no
Cl3 C12 3.554(2) . 1_556 no
Cl3 H12 3.0800 . 1_456 no
Cl3 H12 3.0600 . 1_556 no
Cl3 H15 3.1000 . 2_556 no
O4 Cl3 2.8932(17) . . no
O4 O8 2.767(2) . 2_456 no
O4 C9 3.375(3) . 2_456 no
O4 C9 3.403(3) . 2_556 no
O8 O4 2.767(2) . 2_446 no
O8 N1 2.9262(18) . 1_455 no
O8 C2 3.242(2) . . no
O4 H92 2.8900 . 2_556 no
O4 H92 2.8600 . 2_456 no
O8 H72 2.7800 . 1_455 no
O8 H91 2.5200 . . no
O8 H1 2.1500 . 1_455 no
O8 H4 1.8500 . 2_446 no
N1 O8 2.9262(18) . 1_655 no
N1 H11 2.8500 . . no
N1 H4 2.9500 . 2_546 no
C2 O8 3.242(2) . . no
C9 O4 3.403(3) . 2_546 no
C9 O4 3.375(3) . 2_446 no
C12 Cl3 3.554(2) . 1_554 no
C2 H5 2.9700 . 2_446 no
C5 H2 3.0400 . 2_556 no
C6 H2 2.9600 . 2_556 no
C8 H4 2.7100 . 2_446 no
C8 H2 3.0200 . . no
C9 H4 2.9100 . 2_446 no
C11 H1 2.9500 . . no
C11 H14 2.8400 . 2_655 no
C14 H91 3.0700 . 1_655 no
C15 H91 2.9500 . 1_655 no
C15 H11 2.9200 . 2_545 no
H1 O8 2.1500 . 1_655 no
H1 C11 2.9500 . . no
H1 H72 2.3100 . . no
H1 H4 2.5500 . 2_546 no
H2 C8 3.0200 . . no
H2 C5 3.0400 . 2_546 no
H2 C6 2.9600 . 2_546 no
H4 H5 2.4100 . . no
H4 O8 1.8500 . 2_456 no
H4 N1 2.9500 . 2_556 no
H4 C8 2.7100 . 2_456 no
H4 C9 2.9100 . 2_456 no
H4 H1 2.5500 . 2_556 no
H5 H4 2.4100 . . no
H5 C2 2.9700 . 2_456 no
H6 H71 2.3600 . . no
H11 N1 2.8500 . . no
H11 C15 2.9200 . 2_555 no
H11 H14 2.5500 . 2_655 no
H11 H15 2.5100 . 2_555 no
H12 Cl3 3.0600 . 1_554 no
H12 Cl3 3.0800 . 1_654 no
H14 C11 2.8400 . 2_645 no
H14 H11 2.5500 . 2_645 no
H15 H92 2.3300 . . no
H15 Cl3 3.1000 . 2_546 no
H15 H11 2.5100 . 2_545 no
H71 H6 2.3600 . . no
H72 O8 2.7800 . 1_655 no
H72 H1 2.3100 . . no
H91 O8 2.5200 . . no
H91 C14 3.0700 . 1_455 no
H91 C15 2.9500 . 1_455 no
H92 H15 2.3300 . . no
H92 O4 2.8600 . 2_446 no
H92 O4 2.8900 . 2_546 no

loop_
_geom_hbond_atom_site_label_D
_geom_hbond_atom_site_label_H
_geom_hbond_atom_site_label_A
_geom_hbond_site_symmetry_A
_geom_hbond_distance_DH
_geom_hbond_distance_HA
_geom_hbond_distance_DA
_geom_hbond_angle_DHA
_geom_hbond_publ_flag
N1 H1 O8 1_655 0.86 2.15 2.9262(18) 150 yes
O4 H4 O8 2_456 0.92 1.85 2.767(2) 180 yes

loop_
_geom_torsion_atom_site_label_1
_geom_torsion_atom_site_label_2
_geom_torsion_atom_site_label_3
_geom_torsion_atom_site_label_4
_geom_torsion_site_symmetry_1
_geom_torsion_site_symmetry_2
_geom_torsion_site_symmetry_3
_geom_torsion_site_symmetry_4
_geom_torsion
_geom_torsion_publ_flag
C8 N1 C9 C10 . . . . 156.64(18) no
C9 N1 C8 O8 . . . . 1.0(3) no
C9 N1 C8 C7 . . . . -177.14(17) no
C6 C1 C2 C3 . . . . 0.0(3) no
C7 C1 C2 C3 . . . . -178.18(18) no
C2 C1 C6 C5 . . . . 0.6(3) no
C6 C1 C7 C8 . . . . -113.1(2) no
C2 C1 C7 C8 . . . . 65.0(2) no
C7 C1 C6 C5 . . . . 178.69(18) no
C1 C2 C3 C4 . . . . -0.2(3) no
C1 C2 C3 Cl3 . . . . 179.67(16) no
Cl3 C3 C4 O4 . . . . -0.2(3) no
C2 C3 C4 C5 . . . . -0.1(3) no
Cl3 C3 C4 C5 . . . . -179.95(15) no
C2 C3 C4 O4 . . . . 179.67(18) no
C3 C4 C5 C6 . . . . 0.6(3) no
O4 C4 C5 C6 . . . . -179.11(18) no
C4 C5 C6 C1 . . . . -0.9(3) no
C1 C7 C8 O8 . . . . 23.7(3) no
C1 C7 C8 N1 . . . . -158.08(17) no
N1 C9 C10 C11 . . . . -58.8(3) no
N1 C9 C10 C15 . . . . 122.9(2) no
C9 C10 C15 C14 . . . . 177.8(2) no
C11 C10 C15 C14 . . . . -0.5(3) no
C9 C10 C11 C12 . . . . -178.8(2) no
C15 C10 C11 C12 . . . . -0.5(3) no
C10 C11 C12 C13 . . . . 1.2(3) no
C11 C12 C13 C14 . . . . -0.9(4) no
C12 C13 C14 C15 . . . . -0.1(4) no
C13 C14 C15 C10 . . . . 0.8(4) no

loop_
_cod_related_entry_id
_cod_related_entry_database
_cod_related_entry_code
1 ChemSpider 17348814
